data_9017676
loop_
_publ_author_name
'Mills, S. J.'
'Kampf, A. R.'
'Christy, A. G.'
'Housley, R. M.'
'Rossman, G. R.'
'Reynolds, R. E.'
'Marty, J.'

_publ_section_title
;
 Bluebellite and mojaveite, two new minerals from the
 central Mojave Desert, California, USA
;
_journal_name_full 'Mineralogical Magazine'
_journal_page_first 1325
_journal_page_last 1340
_journal_volume 78
_journal_year 2014
_chemical_compound_source 'Blue Bell claims, San Bernardino County, California, USA'
_chemical_formula_sum 'Cl Cu6 H9 O13 Te'
_chemical_name_mineral Mojaveite
_space_group_IT_number 146
_space_group_name_Hall 'R 3'
_space_group_name_H-M_alt 'R 3 :H'
_symmetry_space_group_name_H-M 'R 3 :H'
_cell_angle_alpha 90
_cell_angle_beta 90
_cell_angle_gamma 120
_cell_length_a 8.316
_cell_length_b 8.316
_cell_length_c 13.202
_cell_formula_units_Z 3
_cell_volume 790.677
_database_code_amcsd 0020532
_exptl_crystal_density_diffrn 4.797
_cod_data_source_file inputs/fixed/downloads/18/18583.cif
_cod_data_source_block 18583
_cod_original_sg_symbol_H-M 'R 3'
_cod_original_formula_sum 'Cu6 Te O13 Cl H9'
_cod_database_code 9017676

loop_
_space_group_symop_operation_xyz
x,y,z
2/3+x,1/3+y,1/3+z
1/3+x,2/3+y,2/3+z
-y,x-y,z
2/3-y,1/3+x-y,1/3+z
1/3-y,2/3+x-y,2/3+z
-x+y,-x,z
2/3-x+y,1/3-x,1/3+z
1/3-x+y,2/3-x,2/3+z

loop_
_atom_site_label
_atom_site_fract_x
_atom_site_fract_y
_atom_site_fract_z
_atom_site_occupancy
Cu1 0.29300 0.40100 0.96500 1.00000
Cu2 0.70300 0.58000 0.00100 1.00000
Te 0.00000 0.00000 0.00000 1.00000
O1 0.12200 0.48600 0.92000 1.00000
O2 0.66667 0.33333 0.95900 1.00000
O3 0.19300 0.10100 0.91600 1.00000
O4 0.46500 0.38900 0.06500 1.00000
O5 0.06500 0.24200 0.08300 1.00000
Cl 0.33333 0.66667 0.07400 1.00000
H1 0.18300 0.53000 0.84700 1.00000
H2 0.66667 0.33333 0.88000 1.00000
H3 0.12700 0.29300 0.15300 0.66667
H4 0.43600 0.38200 0.13900 1.00000

loop_
_cod_related_entry_id
_cod_related_entry_database
_cod_related_entry_code
1 AMCSD 0020532
